data_4027017
loop_
_publ_author_name
'Arumugam Thangavel'
'Chariklia Sotiriou-Leventis'
'Richard Dawes'
'Nicholas Leventis'

_publ_section_title
;
 Orientation of Pyrylium Guests in Cucurbituril Hosts
;
_journal_name_full 'Journal of Organic Chemistry'
_journal_page_first 2263
_journal_page_last 2271
_journal_paper_doi 10.1021/jo202434z
_journal_volume 77
_journal_year 2012
_chemical_formula_moiety 'C13 H13 O, B F4'
_chemical_formula_sum 'C13 H13 B F4 O'
_chemical_formula_weight 272.04
_chemical_name_systematic
; 
 ? 
;
_space_group_IT_number 14
_symmetry_cell_setting monoclinic
_symmetry_space_group_name_Hall '-P 2ybc'
_symmetry_space_group_name_H-M 'P 1 21/c 1'
_atom_sites_solution_hydrogens geom
_atom_sites_solution_primary direct
_atom_sites_solution_secondary difmap
_audit_creation_method SHELXL-97
_cell_angle_alpha 90.00
_cell_angle_beta 116.867(2)
_cell_angle_gamma 90.00
_cell_formula_units_Z 4
_cell_length_a 10.8115(15)
_cell_length_b 8.1263(11)
_cell_length_c 15.801(3)
_cell_measurement_reflns_used 2652
_cell_measurement_temperature 123(2)
_cell_measurement_theta_max 28.31
_cell_measurement_theta_min 2.89
_cell_volume 1238.4(3)
_computing_cell_refinement 'Bruker SAINT V7.60A (Bruker, 2008)'
_computing_data_collection 'Bruker SMART V5.631 (Bruker, 2002)'
_computing_data_reduction 'Bruker SAINT V7.60A (Bruker, 2008)'
_computing_molecular_graphics 'SHELXTL (Sheldrick, 2008)'
_computing_publication_material 'SHELXTL (Sheldrick, 2008)'
_computing_structure_refinement 'SHELXL-97 (Sheldrick, 2008)'
_computing_structure_solution 'SHELXS-97 (Sheldrick, 2008)'
_diffrn_ambient_temperature 123(2)
_diffrn_measured_fraction_theta_full 0.991
_diffrn_measured_fraction_theta_max 0.991
_diffrn_measurement_device_type 'Bruker Smart-Apex CCD area detector'
_diffrn_measurement_method '\w scans'
_diffrn_radiation_monochromator graphite
_diffrn_radiation_source 'fine-focus sealed tube'
_diffrn_radiation_type MoK\a
_diffrn_radiation_wavelength 0.71073
_diffrn_reflns_av_R_equivalents 0.0400
_diffrn_reflns_av_sigmaI/netI 0.0403
_diffrn_reflns_limit_h_max 13
_diffrn_reflns_limit_h_min -13
_diffrn_reflns_limit_k_max 10
_diffrn_reflns_limit_k_min -9
_diffrn_reflns_limit_l_max 18
_diffrn_reflns_limit_l_min -19
_diffrn_reflns_number 8438
_diffrn_reflns_theta_full 26.00
_diffrn_reflns_theta_max 26.00
_diffrn_reflns_theta_min 2.11
_exptl_absorpt_coefficient_mu 0.130
_exptl_absorpt_correction_T_max 0.9933
_exptl_absorpt_correction_T_min 0.9770
_exptl_absorpt_correction_type multi-scan
_exptl_absorpt_process_details '(SADABS; Bruker, 2008)'
_exptl_crystal_colour 'light yellow'
_exptl_crystal_density_diffrn 1.459
_exptl_crystal_description plate
_exptl_crystal_F_000 560
_exptl_crystal_size_max 0.18
_exptl_crystal_size_mid 0.16
_exptl_crystal_size_min 0.05
_refine_diff_density_max 0.213
_refine_diff_density_min -0.154
_refine_diff_density_rms 0.045
_refine_ls_extinction_method none
_refine_ls_goodness_of_fit_ref 1.021
_refine_ls_hydrogen_treatment constr
_refine_ls_matrix_type full
_refine_ls_number_parameters 174
_refine_ls_number_reflns 2403
_refine_ls_number_restraints 0
_refine_ls_restrained_S_all 1.021
_refine_ls_R_factor_all 0.0682
_refine_ls_R_factor_gt 0.0435
_refine_ls_shift/su_max 0.000
_refine_ls_shift/su_mean 0.000
_refine_ls_structure_factor_coef Fsqd
_refine_ls_weighting_details 'calc w=1/[\s^2^(Fo^2^)+(0.0494P)^2^+0.0842P] where P=(Fo^2^+2Fc^2^)/3'
_refine_ls_weighting_scheme calc
_refine_ls_wR_factor_gt 0.0930
_refine_ls_wR_factor_ref 0.1020
_reflns_number_gt 1677
_reflns_number_total 2403
_reflns_threshold_expression >2sigma(I)
_cod_data_source_file jo202434z_si_003.cif
_cod_data_source_block sad1
_cod_database_code 4027017

loop_
_symmetry_equiv_pos_as_xyz
'x, y, z'
'-x, y+1/2, -z+1/2'
'-x, -y, -z'
'x, -y-1/2, z-1/2'

loop_
_atom_site_label
_atom_site_type_symbol
_atom_site_fract_x
_atom_site_fract_y
_atom_site_fract_z
_atom_site_U_iso_or_equiv
_atom_site_adp_type
_atom_site_occupancy
_atom_site_symmetry_multiplicity
_atom_site_calc_flag
_atom_site_refinement_flags
O1 O 0.28704(13) -0.47651(15) -0.04283(9) 0.0304(3) Uani 1 1 d .
C1 C 0.3074(2) -0.3873(2) 0.03426(14) 0.0307(5) Uani 1 1 d .
C2 C 0.19864(19) -0.3136(2) 0.03972(13) 0.0280(4) Uani 1 1 d .
H2A H 0.2142 -0.2519 0.0947 0.034 Uiso 1 1 calc R
C3 C 0.06387(19) -0.3268(2) -0.03409(13) 0.0251(4) Uani 1 1 d .
C4 C 0.04913(19) -0.4202(2) -0.11277(13) 0.0284(4) Uani 1 1 d .
H4A H -0.0404 -0.4342 -0.1645 0.034 Uiso 1 1 calc R
C5 C 0.16026(19) -0.4909(2) -0.11637(14) 0.0285(4) Uani 1 1 d .
C6 C 0.4549(2) -0.3808(3) 0.10521(15) 0.0454(6) Uani 1 1 d .
H6A H 0.4894 -0.4928 0.1250 0.068 Uiso 1 1 calc R
H6B H 0.4639 -0.3174 0.1605 0.068 Uiso 1 1 calc R
H6C H 0.5092 -0.3278 0.0772 0.068 Uiso 1 1 calc R
C7 C 0.1623(2) -0.5863(2) -0.19541(14) 0.0338(5) Uani 1 1 d .
H7A H 0.2156 -0.6877 -0.1706 0.051 Uiso 1 1 calc R
H7B H 0.2056 -0.5204 -0.2267 0.051 Uiso 1 1 calc R
H7C H 0.0672 -0.6140 -0.2413 0.051 Uiso 1 1 calc R
C8 C -0.05533(18) -0.2482(2) -0.02933(13) 0.0254(4) Uani 1 1 d .
C9 C -0.0399(2) -0.1592(2) 0.05055(14) 0.0323(5) Uani 1 1 d .
H9A H 0.0492 -0.1503 0.1032 0.039 Uiso 1 1 calc R
C10 C -0.1517(2) -0.0841(2) 0.05434(14) 0.0329(5) Uani 1 1 d .
H10A H -0.1389 -0.0237 0.1092 0.039 Uiso 1 1 calc R
C11 C -0.2825(2) -0.0966(2) -0.02149(14) 0.0329(5) Uani 1 1 d .
H11A H -0.3596 -0.0453 -0.0187 0.039 Uiso 1 1 calc R
C12 C -0.3003(2) -0.1835(3) -0.10084(15) 0.0370(5) Uani 1 1 d .
H12A H -0.3900 -0.1922 -0.1531 0.044 Uiso 1 1 calc R
C13 C -0.18816(19) -0.2584(2) -0.10495(14) 0.0313(5) Uani 1 1 d .
H13A H -0.2019 -0.3179 -0.1603 0.038 Uiso 1 1 calc R
F1 F 0.37483(12) -0.17717(14) -0.09499(8) 0.0422(3) Uani 1 1 d .
F2 F 0.35285(11) -0.27350(15) -0.23531(8) 0.0444(3) Uani 1 1 d .
F3 F 0.16730(11) -0.16732(16) -0.22580(9) 0.0523(4) Uani 1 1 d .
F4 F 0.34096(15) 0.00007(16) -0.21316(10) 0.0653(4) Uani 1 1 d .
B1 B 0.3101(2) -0.1528(3) -0.19161(16) 0.0291(5) Uani 1 1 d .

loop_
_atom_site_aniso_label
_atom_site_aniso_U_11
_atom_site_aniso_U_22
_atom_site_aniso_U_33
_atom_site_aniso_U_23
_atom_site_aniso_U_13
_atom_site_aniso_U_12
O1 0.0324(7) 0.0285(7) 0.0292(8) -0.0004(6) 0.0130(6) 0.0015(5)
C1 0.0347(11) 0.0313(11) 0.0255(11) 0.0011(8) 0.0132(9) 0.0023(8)
C2 0.0344(11) 0.0259(10) 0.0234(11) 0.0001(8) 0.0128(9) 0.0013(8)
C3 0.0333(10) 0.0165(9) 0.0262(11) 0.0051(8) 0.0141(9) -0.0010(7)
C4 0.0310(10) 0.0265(10) 0.0260(11) -0.0010(8) 0.0114(9) -0.0015(8)
C5 0.0317(11) 0.0235(10) 0.0281(11) 0.0016(8) 0.0116(9) -0.0023(8)
C6 0.0329(12) 0.0629(15) 0.0344(13) -0.0082(11) 0.0098(10) 0.0074(10)
C7 0.0350(11) 0.0356(11) 0.0336(12) -0.0081(9) 0.0179(9) -0.0027(9)
C8 0.0317(10) 0.0177(9) 0.0281(11) 0.0021(8) 0.0146(9) -0.0023(7)
C9 0.0321(11) 0.0307(11) 0.0303(12) -0.0014(9) 0.0109(9) 0.0004(8)
C10 0.0390(12) 0.0282(10) 0.0333(12) -0.0026(9) 0.0178(10) -0.0010(8)
C11 0.0328(11) 0.0301(11) 0.0409(13) 0.0020(9) 0.0212(10) 0.0009(8)
C12 0.0268(10) 0.0468(13) 0.0350(13) -0.0004(10) 0.0117(9) -0.0001(9)
C13 0.0321(11) 0.0352(11) 0.0260(11) -0.0020(9) 0.0125(9) -0.0034(8)
F1 0.0473(7) 0.0504(8) 0.0262(7) 0.0042(5) 0.0142(6) 0.0049(6)
F2 0.0392(7) 0.0583(8) 0.0368(7) -0.0044(6) 0.0182(6) 0.0107(6)
F3 0.0277(7) 0.0716(9) 0.0540(9) -0.0120(7) 0.0155(6) 0.0050(6)
F4 0.0828(10) 0.0413(8) 0.0608(10) 0.0197(7) 0.0226(8) -0.0062(7)
B1 0.0290(12) 0.0316(12) 0.0264(13) 0.0036(10) 0.0124(10) 0.0043(9)

loop_
_atom_type_symbol
_atom_type_description
_atom_type_scat_dispersion_real
_atom_type_scat_dispersion_imag
_atom_type_scat_source
C C 0.0033 0.0016 'International Tables Vol C Tables 4.2.6.8 and 6.1.1.4'
H H 0.0000 0.0000 'International Tables Vol C Tables 4.2.6.8 and 6.1.1.4'
B B 0.0013 0.0007 'International Tables Vol C Tables 4.2.6.8 and 6.1.1.4'
F F 0.0171 0.0103 'International Tables Vol C Tables 4.2.6.8 and 6.1.1.4'
O O 0.0106 0.0060 'International Tables Vol C Tables 4.2.6.8 and 6.1.1.4'

loop_
_geom_angle_atom_site_label_1
_geom_angle_atom_site_label_2
_geom_angle_atom_site_label_3
_geom_angle
C5 O1 C1 121.02(15)
O1 C1 C2 120.16(17)
O1 C1 C6 112.63(16)
C2 C1 C6 127.21(19)
C1 C2 C3 121.27(18)
C1 C2 H2A 119.4
C3 C2 H2A 119.4
C2 C3 C4 116.01(17)
C2 C3 C8 122.03(17)
C4 C3 C8 121.96(17)
C5 C4 C3 121.23(17)
C5 C4 H4A 119.4
C3 C4 H4A 119.4
O1 C5 C4 120.26(17)
O1 C5 C7 112.17(16)
C4 C5 C7 127.56(18)
C1 C6 H6A 109.5
C1 C6 H6B 109.5
H6A C6 H6B 109.5
C1 C6 H6C 109.5
H6A C6 H6C 109.5
H6B C6 H6C 109.5
C5 C7 H7A 109.5
C5 C7 H7B 109.5
H7A C7 H7B 109.5
C5 C7 H7C 109.5
H7A C7 H7C 109.5
H7B C7 H7C 109.5
C13 C8 C9 117.44(17)
C13 C8 C3 121.12(17)
C9 C8 C3 121.44(17)
C10 C9 C8 121.26(18)
C10 C9 H9A 119.4
C8 C9 H9A 119.4
C9 C10 C11 120.18(19)
C9 C10 H10A 119.9
C11 C10 H10A 119.9
C12 C11 C10 119.65(18)
C12 C11 H11A 120.2
C10 C11 H11A 120.2
C11 C12 C13 120.27(18)
C11 C12 H12A 119.9
C13 C12 H12A 119.9
C12 C13 C8 121.20(19)
C12 C13 H13A 119.4
C8 C13 H13A 119.4
F4 B1 F1 110.33(17)
F4 B1 F3 109.43(17)
F1 B1 F3 109.71(17)
F4 B1 F2 110.06(17)
F1 B1 F2 109.42(16)
F3 B1 F2 107.86(16)

loop_
_geom_bond_atom_site_label_1
_geom_bond_atom_site_label_2
_geom_bond_distance
O1 C5 1.343(2)
O1 C1 1.347(2)
C1 C2 1.357(3)
C1 C6 1.479(3)
C2 C3 1.400(3)
C2 H2A 0.9500
C3 C4 1.403(3)
C3 C8 1.471(3)
C4 C5 1.356(3)
C4 H4A 0.9500
C5 C7 1.479(3)
C6 H6A 0.9800
C6 H6B 0.9800
C6 H6C 0.9800
C7 H7A 0.9800
C7 H7B 0.9800
C7 H7C 0.9800
C8 C13 1.395(2)
C8 C9 1.398(3)
C9 C10 1.379(3)
C9 H9A 0.9500
C10 C11 1.383(3)
C10 H10A 0.9500
C11 C12 1.375(3)
C11 H11A 0.9500
C12 C13 1.384(3)
C12 H12A 0.9500
C13 H13A 0.9500
F1 B1 1.376(2)
F2 B1 1.393(2)
F3 B1 1.391(2)
F4 B1 1.369(2)

loop_
_geom_hbond_atom_site_label_D
_geom_hbond_atom_site_label_H
_geom_hbond_atom_site_label_A
_geom_hbond_distance_DH
_geom_hbond_distance_HA
_geom_hbond_distance_DA
_geom_hbond_angle_DHA
_geom_hbond_site_symmetry_A
C2 H2A F2 0.95 2.42 3.250(2) 145.5 4_556
C4 H4A F3 0.95 2.52 3.259(2) 135.2 2_544
C6 H6B F2 0.98 2.55 3.414(3) 147.4 4_556
C7 H7C F3 0.98 2.39 3.267(2) 149.3 2_544
C10 H10A F3 0.95 2.53 3.458(2) 164.8 3
C13 H13A F4 0.95 2.39 3.248(2) 149.4 2_544

loop_
_geom_torsion_atom_site_label_1
_geom_torsion_atom_site_label_2
_geom_torsion_atom_site_label_3
_geom_torsion_atom_site_label_4
_geom_torsion
C5 O1 C1 C2 1.7(3)
C5 O1 C1 C6 -177.46(17)
O1 C1 C2 C3 -0.6(3)
C6 C1 C2 C3 178.44(19)
C1 C2 C3 C4 0.1(3)
C1 C2 C3 C8 179.85(17)
C2 C3 C4 C5 -0.8(3)
C8 C3 C4 C5 179.50(17)
C1 O1 C5 C4 -2.4(3)
C1 O1 C5 C7 176.88(16)
C3 C4 C5 O1 1.9(3)
C3 C4 C5 C7 -177.22(18)
C2 C3 C8 C13 177.92(17)
C4 C3 C8 C13 -2.4(3)
C2 C3 C8 C9 -1.5(3)
C4 C3 C8 C9 178.20(17)
C13 C8 C9 C10 -0.1(3)
C3 C8 C9 C10 179.30(17)
C8 C9 C10 C11 0.4(3)
C9 C10 C11 C12 -0.3(3)
C10 C11 C12 C13 0.1(3)
C11 C12 C13 C8 0.1(3)
C9 C8 C13 C12 -0.1(3)
C3 C8 C13 C12 -179.54(17)

loop_
_cod_related_entry_id
_cod_related_entry_database
_cod_related_entry_code
1 ChemSpider 23933129
